data_7125281
loop_
_publ_author_name
'Wu, Yile'
'Shan, Changkai'
'Sun, Ying'
'Chen, Peng'
'Ying, Jianxi'
'Zhu, Jun'
'Liu, Liu Leo'
'Zhao, Yufen'

_publ_section_title
;
 Main group metal-ligand cooperation of N-heterocyclic germylene: an
 efficient catalyst for hydroboration of carbonyl compounds.
;
_journal_issue 95
_journal_name_full 'Chemical communications (Cambridge, England)'
_journal_page_first 13799
_journal_page_last 13802
_journal_paper_doi 10.1039/c6cc08147a
_journal_volume 52
_journal_year 2016
_chemical_formula_moiety 'C36 H46 Ge N2 O, C3 H7'
_chemical_formula_sum 'C39 H53 Ge N2 O'
_chemical_formula_weight 638.42
_chemical_properties_physical ', Air-sensitive,Moisture-sensitive,Oxygen-sensitive'
_space_group_crystal_system triclinic
_space_group_IT_number 2
_space_group_name_Hall '-P 1'
_space_group_name_H-M_alt 'P -1'
_atom_sites_solution_hydrogens mixed
_atom_sites_solution_primary iterative
_audit_creation_date 2016-08-31
_audit_creation_method
;
Olex2 1.2
(compiled 2016.08.25 svn.r3337 for OlexSys, GUI svn.r5221)
;
_audit_update_record
;
2016-09-01 deposited with the CCDC.
2016-10-19 downloaded from the CCDC.
;
_cell_angle_alpha 86.134(5)
_cell_angle_beta 88.938(5)
_cell_angle_gamma 81.551(6)
_cell_formula_units_Z 2
_cell_length_a 10.7269(6)
_cell_length_b 11.2060(8)
_cell_length_c 14.4819(9)
_cell_measurement_reflns_used 5991
_cell_measurement_temperature 100.01(10)
_cell_measurement_theta_max 71.9960
_cell_measurement_theta_min 4.1820
_cell_volume 1717.93(19)
_computing_cell_refinement
;
CrysAlisPro, Agilent Technologies,
Version 1.171.37.35 (release 13-08-2014 CrysAlis171 .NET)
(compiled Aug 13 2014,18:06:01)
;
_computing_data_collection
;
CrysAlisPro, Agilent Technologies,
Version 1.171.37.35 (release 13-08-2014 CrysAlis171 .NET)
(compiled Aug 13 2014,18:06:01)
;
_computing_data_reduction
;
CrysAlisPro, Agilent Technologies,
Version 1.171.37.35 (release 13-08-2014 CrysAlis171 .NET)
(compiled Aug 13 2014,18:06:01)
;
_computing_molecular_graphics 'Olex2 (Dolomanov et al., 2009)'
_computing_publication_material 'Olex2 (Dolomanov et al., 2009)'
_computing_structure_refinement 'ShelXL (Sheldrick, 2015)'
_computing_structure_solution 'olex2.solve (Bourhis et al., 2015)'
_diffrn_ambient_environment N~2~
_diffrn_ambient_temperature 100.01(10)
_diffrn_detector 'CCD plate'
_diffrn_detector_area_resol_mean 10.4741
_diffrn_detector_type Atlas
_diffrn_measured_fraction_theta_full 0.995
_diffrn_measured_fraction_theta_max 0.966
_diffrn_measurement_details
;
#__ type_ start__ end____ width___ exp.time_
  1 omega  -60.00   33.00   1.0000    6.5000
omega____ theta____ kappa____ phi______ frames
    -      -38.5000   77.0000   60.0000 93

#__ type_ start__ end____ width___ exp.time_
  2 omega   12.00   65.00   1.0000    6.5000
omega____ theta____ kappa____ phi______ frames
    -       43.2899  -99.0000  150.0000 53

#__ type_ start__ end____ width___ exp.time_
  3 omega   79.00  105.00   1.0000   13.0000
omega____ theta____ kappa____ phi______ frames
    -      101.8719  -94.0000  150.0000 26

#__ type_ start__ end____ width___ exp.time_
  4 omega   61.00  122.00   1.0000   13.0000
omega____ theta____ kappa____ phi______ frames
    -      101.8719 -125.0000   60.0000 61

#__ type_ start__ end____ width___ exp.time_
  5 omega   61.00   96.00   1.0000   13.0000
omega____ theta____ kappa____ phi______ frames
    -      101.8719  -45.0000  -90.0000 35

#__ type_ start__ end____ width___ exp.time_
  6 omega   58.00   83.00   1.0000   13.0000
omega____ theta____ kappa____ phi______ frames
    -      101.8719  -30.0000 -150.0000 25

#__ type_ start__ end____ width___ exp.time_
  7 omega   42.00  124.00   1.0000   13.0000
omega____ theta____ kappa____ phi______ frames
    -      101.8719  -77.0000 -150.0000 82

#__ type_ start__ end____ width___ exp.time_
  8 omega   39.00   89.00   1.0000   13.0000
omega____ theta____ kappa____ phi______ frames
    -      101.8719  -30.0000  -30.0000 50

#__ type_ start__ end____ width___ exp.time_
  9 omega   45.00  131.00   1.0000   13.0000
omega____ theta____ kappa____ phi______ frames
    -      101.8719  -77.0000   60.0000 86

#__ type_ start__ end____ width___ exp.time_
 10 omega  126.00  169.00   1.0000   13.0000
omega____ theta____ kappa____ phi______ frames
    -      101.8719   45.0000   30.0000 43

#__ type_ start__ end____ width___ exp.time_
 11 omega   96.00  143.00   1.0000   13.0000
omega____ theta____ kappa____ phi______ frames
    -      101.8719  125.0000   30.0000 47

#__ type_ start__ end____ width___ exp.time_
 12 omega   89.00  115.00   1.0000   13.0000
omega____ theta____ kappa____ phi______ frames
    -      101.8719   45.0000   30.0000 26

#__ type_ start__ end____ width___ exp.time_
 13 omega   83.00  169.00   1.0000   13.0000
omega____ theta____ kappa____ phi______ frames
    -      101.8719   45.0000  -30.0000 86

#__ type_ start__ end____ width___ exp.time_
 14 omega   99.00  127.00   1.0000   13.0000
omega____ theta____ kappa____ phi______ frames
    -      101.8719  125.0000 -120.0000 28

#__ type_ start__ end____ width___ exp.time_
 15 omega   29.00   71.00   1.0000   13.0000
omega____ theta____ kappa____ phi______ frames
    -      101.8719  -30.0000   90.0000 42

#__ type_ start__ end____ width___ exp.time_
 16 omega   30.00   60.00   1.0000   13.0000
omega____ theta____ kappa____ phi______ frames
    -      101.8719  -30.0000  150.0000 30

#__ type_ start__ end____ width___ exp.time_
 17 omega   29.00   83.00   1.0000   13.0000
omega____ theta____ kappa____ phi______ frames
    -      101.8719  -30.0000   30.0000 54

#__ type_ start__ end____ width___ exp.time_
 18 omega -106.00  -16.00   1.0000    6.5000
omega____ theta____ kappa____ phi______ frames
    -      -38.5000  -57.0000 -150.0000 90

#__ type_ start__ end____ width___ exp.time_
 19 omega -107.00  -19.00   1.0000    6.5000
omega____ theta____ kappa____ phi______ frames
    -      -38.5000  -57.0000  -60.0000 88
;
_diffrn_measurement_device 'four-circle diffractometer'
_diffrn_measurement_device_type 'SuperNova, Dual, Cu at zero, Atlas'
_diffrn_measurement_method '\w scans'
_diffrn_orient_matrix_UB_11 -0.0841316000
_diffrn_orient_matrix_UB_12 0.1154813000
_diffrn_orient_matrix_UB_13 0.0284272000
_diffrn_orient_matrix_UB_21 0.0950615000
_diffrn_orient_matrix_UB_22 0.0143652000
_diffrn_orient_matrix_UB_23 0.0754549000
_diffrn_orient_matrix_UB_31 0.0704891000
_diffrn_orient_matrix_UB_32 0.0765574000
_diffrn_orient_matrix_UB_33 -0.0697349000
_diffrn_radiation_monochromator mirror
_diffrn_radiation_probe x-ray
_diffrn_radiation_type CuK\a
_diffrn_radiation_wavelength 1.54184
_diffrn_reflns_av_R_equivalents 0.0776
_diffrn_reflns_av_unetI/netI 0.0761
_diffrn_reflns_Laue_measured_fraction_full 0.995
_diffrn_reflns_Laue_measured_fraction_max 0.966
_diffrn_reflns_limit_h_max 12
_diffrn_reflns_limit_h_min -10
_diffrn_reflns_limit_k_max 13
_diffrn_reflns_limit_k_min -13
_diffrn_reflns_limit_l_max 14
_diffrn_reflns_limit_l_min -17
_diffrn_reflns_number 11983
_diffrn_reflns_point_group_measured_fraction_full 0.995
_diffrn_reflns_point_group_measured_fraction_max 0.966
_diffrn_reflns_theta_full 67.684
_diffrn_reflns_theta_max 72.158
_diffrn_reflns_theta_min 3.997
_diffrn_source 'sealed X-ray tube'
_diffrn_source_type 'SuperNova (Cu) X-ray Source'
_exptl_absorpt_coefficient_mu 1.441
_exptl_absorpt_correction_T_max 1.00000
_exptl_absorpt_correction_T_min 0.71313
_exptl_absorpt_correction_type multi-scan
_exptl_absorpt_process_details
;
CrysAlisPro, Agilent Technologies,
Version 1.171.37.35 (release 13-08-2014 CrysAlis171 .NET)
(compiled Aug 13 2014,18:06:01)
Empirical absorption correction using spherical harmonics,
 implemented in SCALE3 ABSPACK scaling algorithm.
;
_exptl_crystal_colour 'clear light yellow'
_exptl_crystal_colour_lustre clear
_exptl_crystal_colour_modifier light
_exptl_crystal_colour_primary yellow
_exptl_crystal_density_diffrn 1.234
_exptl_crystal_description block
_exptl_crystal_F_000 682
_exptl_crystal_recrystallization_method 'Re-crystallisation from solvent: Toluene'
_exptl_crystal_size_max 0.12
_exptl_crystal_size_mid 0.1
_exptl_crystal_size_min 0.08
_refine_diff_density_max 0.969
_refine_diff_density_min -1.485
_refine_diff_density_rms 0.127
_refine_ls_extinction_method none
_refine_ls_goodness_of_fit_ref 1.080
_refine_ls_hydrogen_treatment mixed
_refine_ls_matrix_type full
_refine_ls_number_parameters 406
_refine_ls_number_reflns 6542
_refine_ls_number_restraints 0
_refine_ls_restrained_S_all 1.080
_refine_ls_R_factor_all 0.0734
_refine_ls_R_factor_gt 0.0618
_refine_ls_shift/su_max 0.000
_refine_ls_shift/su_mean 0.000
_refine_ls_structure_factor_coef Fsqd
_refine_ls_weighting_details
;
 w=1/[\s^2^(Fo^2^)+(0.1130P)^2^+2.7470P]
 where P=(Fo^2^+2Fc^2^)/3
;
_refine_ls_weighting_scheme calc
_refine_ls_wR_factor_gt 0.1661
_refine_ls_wR_factor_ref 0.1970
_reflns_Friedel_coverage 0.000
_reflns_number_gt 5690
_reflns_number_total 6542
_reflns_threshold_expression 'I > 2\s(I)'
_cod_data_source_file c6cc08147a2.cif
_cod_data_source_block z0716
_cod_original_cell_volume 1717.92(19)
_cod_database_code 7125281
_shelxl_version_number 2013-2
_shelx_space_group_comment
;
The symmetry employed for this shelxl refinement is uniquely defined
by the following loop, which should always be used as a source of
symmetry information in preference to the above space-group names.
They are only intended as comments.
;
_reflns_odcompleteness_completeness 99.81
_reflns_odcompleteness_iscentric 1
_reflns_odcompleteness_theta 64.99
_olex2_refinement_description
;
1. Fixed Uiso
 At 1.2 times of:
  All C(H) groups, All C(H,H) groups
 At 1.5 times of:
  All C(H,H,H) groups
2.a Ternary CH refined with riding coordinates:
 C3(H3), C23(H23), C32(H32), C6(H6), C35(H35), C20(H20)
2.b Secondary CH2 refined with riding coordinates:
 C39(H39A,H39B), C38(H38A,H38B)
2.c Aromatic/amide H refined with riding coordinates:
 C29(H29), C27(H27), C8(H8), C12(H12), C16(H16), C28(H28), C10(H10), C17(H17),
 C9(H9), C15(H15), C11(H11)
2.d Idealised Me refined as rotating group:
 C36(H36A,H36B,H36C), C34(H34A,H34B,H34C), C19(H19A,H19B,H19C), C33(H33A,H33B,
 H33C), C21(H21A,H21B,H21C), C5(H5A,H5B,H5C), C31(H31A,H31B,H31C), C24(H24A,
 H24B,H24C), C22(H22A,H22B,H22C), C37(H37A,H37B,H37C)
;
_olex2_date_sample_data_collection 2016-07-16
_olex2_submission_special_instructions 'No special instructions were received'

loop_
_space_group_symop_operation_xyz
'x, y, z'
'-x, -y, -z'

loop_
_atom_site_label
_atom_site_type_symbol
_atom_site_fract_x
_atom_site_fract_y
_atom_site_fract_z
_atom_site_U_iso_or_equiv
_atom_site_adp_type
_atom_site_occupancy
_atom_site_site_symmetry_order
_atom_site_calc_flag
_atom_site_refinement_flags_posn
Ge1 Ge 0.31582(3) 0.57197(3) 0.80302(2) 0.01485(16) Uani 1 1 d .
O1 O 0.4724(2) 0.4773(2) 0.78866(16) 0.0159(5) Uani 1 1 d .
N2 N 0.2347(3) 0.4114(3) 0.7887(2) 0.0152(6) Uani 1 1 d .
N1 N 0.2930(3) 0.6115(3) 0.6730(2) 0.0151(6) Uani 1 1 d .
C2 C 0.3204(3) 0.5221(3) 0.6121(2) 0.0149(7) Uani 1 1 d .
C29 C -0.0607(4) 0.3394(4) 0.9055(3) 0.0236(8) Uani 1 1 d .
H29 H -0.1436 0.3333 0.8912 0.028 Uiso 1 1 calc R
C7 C 0.5719(3) 0.2872(3) 0.7357(2) 0.0164(7) Uani 1 1 d .
C3 C 0.3744(3) 0.3998(3) 0.6574(2) 0.0140(6) Uani 1 1 d .
H3 H 0.3963 0.3439 0.6084 0.017 Uiso 1 1 calc R
C23 C 0.0283(3) 0.7164(3) 0.6397(3) 0.0209(7) Uani 1 1 d .
H23 H 0.0597 0.6417 0.6763 0.025 Uiso 1 1 calc R
C25 C 0.1478(3) 0.3719(3) 0.8580(2) 0.0174(7) Uani 1 1 d .
C27 C 0.1000(4) 0.3305(4) 1.0186(3) 0.0233(8) Uani 1 1 d .
H27 H 0.1251 0.3189 1.0801 0.028 Uiso 1 1 calc R
C32 C -0.0265(3) 0.3752(4) 0.7353(2) 0.0224(8) Uani 1 1 d .
H32 H 0.0390 0.4007 0.6936 0.027 Uiso 1 1 calc R
C1 C 0.3099(3) 0.5359(4) 0.5195(3) 0.0205(7) Uani 1 1 d .
C18 C 0.3626(3) 0.8033(3) 0.6180(2) 0.0151(7) Uani 1 1 d .
C8 C 0.5952(3) 0.2461(4) 0.8271(3) 0.0214(7) Uani 1 1 d .
H8 H 0.5692 0.2970 0.8741 0.026 Uiso 1 1 calc R
C12 C 0.6163(3) 0.2104(3) 0.6657(3) 0.0184(7) Uani 1 1 d .
H12 H 0.6034 0.2370 0.6039 0.022 Uiso 1 1 calc R
C30 C 0.0235(3) 0.3624(3) 0.8339(2) 0.0191(7) Uani 1 1 d .
C14 C 0.1375(3) 0.7872(3) 0.6209(2) 0.0185(7) Uani 1 1 d .
C6 C 0.4989(3) 0.4106(3) 0.7106(2) 0.0149(7) Uani 1 1 d .
H6 H 0.5518 0.4545 0.6687 0.018 Uiso 1 1 calc R
C26 C 0.1886(3) 0.3525(3) 0.9500(2) 0.0182(7) Uani 1 1 d .
C13 C 0.2629(3) 0.7353(3) 0.6365(2) 0.0160(7) Uani 1 1 d .
C16 C 0.2103(4) 0.9740(4) 0.5672(3) 0.0236(8) Uani 1 1 d .
H16 H 0.1921 1.0535 0.5429 0.028 Uiso 1 1 calc R
C36 C 0.3800(4) 0.2173(4) 1.0134(3) 0.0287(9) Uani 1 1 d .
H36A H 0.3340 0.1950 1.0678 0.043 Uiso 1 1 calc GR
H36B H 0.4672 0.2145 1.0286 0.043 Uiso 1 1 calc GR
H36C H 0.3728 0.1619 0.9667 0.043 Uiso 1 1 calc GR
C34 C 0.3446(4) 0.4371(4) 1.0482(3) 0.0257(8) Uani 1 1 d .
H34A H 0.3169 0.5178 1.0227 0.038 Uiso 1 1 calc GR
H34B H 0.4322 0.4289 1.0636 0.038 Uiso 1 1 calc GR
H34C H 0.2963 0.4215 1.1030 0.038 Uiso 1 1 calc GR
C19 C 0.5345(4) 0.7756(4) 0.7364(3) 0.0279(9) Uani 1 1 d .
H19A H 0.5310 0.8612 0.7405 0.042 Uiso 1 1 calc GR
H19B H 0.6183 0.7360 0.7498 0.042 Uiso 1 1 calc GR
H19C H 0.4764 0.7458 0.7803 0.042 Uiso 1 1 calc GR
C33 C -0.0579(4) 0.2542(4) 0.7059(3) 0.0278(9) Uani 1 1 d .
H33A H 0.0169 0.1954 0.7082 0.042 Uiso 1 1 calc GR
H33B H -0.0898 0.2645 0.6439 0.042 Uiso 1 1 calc GR
H33C H -0.1205 0.2269 0.7471 0.042 Uiso 1 1 calc GR
C28 C -0.0234(4) 0.3255(4) 0.9973(3) 0.0237(8) Uani 1 1 d .
H28 H -0.0815 0.3129 1.0441 0.028 Uiso 1 1 calc R
C10 C 0.6984(4) 0.0539(3) 0.7800(3) 0.0252(8) Uani 1 1 d .
H10 H 0.7390 -0.0240 0.7948 0.030 Uiso 1 1 calc R
C21 C 0.5922(3) 0.7968(4) 0.5689(3) 0.0243(8) Uani 1 1 d .
H21A H 0.5650 0.7886 0.5072 0.036 Uiso 1 1 calc GR
H21B H 0.6743 0.7507 0.5784 0.036 Uiso 1 1 calc GR
H21C H 0.5959 0.8804 0.5774 0.036 Uiso 1 1 calc GR
C17 C 0.3340(4) 0.9228(3) 0.5841(3) 0.0200(7) Uani 1 1 d .
H17 H 0.3985 0.9690 0.5726 0.024 Uiso 1 1 calc R
C4 C 0.2862(3) 0.3448(3) 0.7252(2) 0.0158(7) Uani 1 1 d .
C39 C 0.0693(4) 0.9859(4) -0.0115(3) 0.0285(9) Uani 1 1 d .
H39A H 0.1038 0.9112 0.0226 0.034 Uiso 1 1 calc R
H39B H 0.1119 1.0497 0.0093 0.034 Uiso 1 1 calc R
C9 C 0.6567(4) 0.1300(4) 0.8497(3) 0.0244(8) Uani 1 1 d .
H9 H 0.6699 0.1032 0.9114 0.029 Uiso 1 1 calc R
C5 C 0.2725(4) 0.2156(4) 0.7169(3) 0.0227(8) Uani 1 1 d .
H5A H 0.2251 0.1879 0.7688 0.034 Uiso 1 1 calc GR
H5B H 0.3544 0.1678 0.7158 0.034 Uiso 1 1 calc GR
H5C H 0.2292 0.2078 0.6607 0.034 Uiso 1 1 calc GR
C31 C -0.1445(4) 0.4703(4) 0.7255(3) 0.0308(9) Uani 1 1 d .
H31A H -0.2128 0.4418 0.7599 0.046 Uiso 1 1 calc GR
H31B H -0.1669 0.4842 0.6613 0.046 Uiso 1 1 calc GR
H31C H -0.1278 0.5444 0.7489 0.046 Uiso 1 1 calc GR
C24 C -0.0244(4) 0.6824(4) 0.5494(3) 0.0294(9) Uani 1 1 d .
H24A H -0.0531 0.7545 0.5116 0.044 Uiso 1 1 calc GR
H24B H -0.0936 0.6384 0.5629 0.044 Uiso 1 1 calc GR
H24C H 0.0405 0.6329 0.5170 0.044 Uiso 1 1 calc GR
C35 C 0.3258(3) 0.3464(3) 0.9768(2) 0.0194(7) Uani 1 1 d .
H35 H 0.3734 0.3662 0.9209 0.023 Uiso 1 1 calc R
C15 C 0.1143(4) 0.9068(4) 0.5865(3) 0.0235(8) Uani 1 1 d .
H15 H 0.0315 0.9427 0.5763 0.028 Uiso 1 1 calc R
C22 C -0.0762(4) 0.7886(4) 0.6958(3) 0.0301(9) Uani 1 1 d .
H22A H -0.0425 0.8069 0.7533 0.045 Uiso 1 1 calc GR
H22B H -0.1433 0.7416 0.7081 0.045 Uiso 1 1 calc GR
H22C H -0.1080 0.8625 0.6612 0.045 Uiso 1 1 calc GR
C38 C 0.0976(5) 0.9730(5) -0.1138(3) 0.0385(10) Uani 1 1 d .
H38A H 0.0487 0.9146 -0.1359 0.046 Uiso 1 1 calc R
H38B H 0.0700 1.0501 -0.1472 0.046 Uiso 1 1 calc R
C20 C 0.4989(3) 0.7500(3) 0.6386(3) 0.0206(7) Uani 1 1 d .
H20 H 0.5067 0.6621 0.6354 0.025 Uiso 1 1 calc R
C11 C 0.6790(3) 0.0952(3) 0.6880(3) 0.0225(8) Uani 1 1 d .
H11 H 0.7083 0.0452 0.6411 0.027 Uiso 1 1 calc R
C37 C 0.2353(5) 0.9335(4) -0.1366(3) 0.0390(11) Uani 1 1 d .
H37A H 0.2455 0.9281 -0.2022 0.059 Uiso 1 1 calc GR
H37B H 0.2630 0.8559 -0.1057 0.059 Uiso 1 1 calc GR
H37C H 0.2846 0.9915 -0.1163 0.059 Uiso 1 1 calc GR
H1A H 0.278(4) 0.614(4) 0.488(3) 0.020(11) Uiso 1 1 d .
H1B H 0.337(5) 0.460(5) 0.481(4) 0.041(14) Uiso 1 1 d .

loop_
_atom_site_aniso_label
_atom_site_aniso_U_11
_atom_site_aniso_U_22
_atom_site_aniso_U_33
_atom_site_aniso_U_23
_atom_site_aniso_U_13
_atom_site_aniso_U_12
Ge1 0.0155(2) 0.0152(2) 0.0145(2) -0.00299(16) 0.00297(15) -0.00399(16)
O1 0.0152(11) 0.0154(12) 0.0170(11) -0.0020(9) -0.0034(9) -0.0007(9)
N2 0.0162(14) 0.0151(14) 0.0155(14) -0.0033(11) 0.0042(11) -0.0059(11)
N1 0.0161(14) 0.0121(14) 0.0166(14) 0.0014(11) 0.0034(11) -0.0015(11)
C2 0.0098(14) 0.0184(17) 0.0169(16) -0.0023(13) 0.0037(12) -0.0035(12)
C29 0.0179(17) 0.0256(19) 0.028(2) 0.0005(15) 0.0045(15) -0.0076(14)
C7 0.0094(15) 0.0164(17) 0.0235(17) -0.0012(13) 0.0021(12) -0.0030(12)
C3 0.0137(15) 0.0134(16) 0.0148(15) -0.0040(12) 0.0028(12) -0.0012(12)
C23 0.0167(17) 0.0209(18) 0.0235(18) 0.0039(14) -0.0005(14) 0.0002(14)
C25 0.0216(17) 0.0146(16) 0.0165(16) 0.0008(13) 0.0054(13) -0.0060(13)
C27 0.029(2) 0.025(2) 0.0174(17) -0.0028(14) 0.0054(15) -0.0076(15)
C32 0.0188(17) 0.033(2) 0.0171(17) 0.0020(15) 0.0007(14) -0.0114(15)
C1 0.0209(18) 0.0223(19) 0.0183(17) -0.0030(14) 0.0045(14) -0.0025(14)
C18 0.0187(17) 0.0138(16) 0.0118(15) 0.0013(12) -0.0002(12) -0.0007(13)
C8 0.0156(16) 0.026(2) 0.0228(18) -0.0035(15) 0.0050(14) -0.0033(14)
C12 0.0131(16) 0.0219(18) 0.0205(17) -0.0021(14) -0.0001(13) -0.0038(13)
C30 0.0197(17) 0.0207(18) 0.0178(17) -0.0008(14) 0.0029(14) -0.0069(14)
C14 0.0171(17) 0.0202(18) 0.0157(16) 0.0064(13) -0.0043(13) 0.0027(13)
C6 0.0129(15) 0.0167(17) 0.0156(16) -0.0008(13) -0.0007(12) -0.0037(12)
C26 0.0208(18) 0.0183(17) 0.0165(16) -0.0024(13) 0.0010(13) -0.0056(13)
C13 0.0184(17) 0.0143(17) 0.0155(16) -0.0039(13) 0.0048(13) -0.0026(13)
C16 0.0260(19) 0.0176(18) 0.0263(19) -0.0001(14) 0.0024(15) -0.0012(14)
C36 0.028(2) 0.032(2) 0.025(2) 0.0017(16) 0.0015(16) -0.0029(17)
C34 0.027(2) 0.031(2) 0.0210(18) -0.0014(15) -0.0038(15) -0.0101(16)
C19 0.0210(19) 0.038(2) 0.026(2) 0.0036(17) -0.0006(15) -0.0127(16)
C33 0.0243(19) 0.040(2) 0.0218(19) -0.0040(17) 0.0012(15) -0.0142(17)
C28 0.0250(19) 0.027(2) 0.0204(18) -0.0031(15) 0.0109(15) -0.0098(15)
C10 0.0203(18) 0.0150(18) 0.039(2) 0.0012(16) 0.0037(16) -0.0012(14)
C21 0.0184(18) 0.027(2) 0.028(2) -0.0063(16) 0.0068(15) -0.0057(15)
C17 0.0240(18) 0.0140(17) 0.0226(18) -0.0007(14) 0.0021(14) -0.0050(14)
C4 0.0144(16) 0.0128(16) 0.0205(17) -0.0029(13) 0.0023(13) -0.0030(12)
C39 0.031(2) 0.023(2) 0.032(2) -0.0012(16) -0.0051(17) -0.0064(16)
C9 0.0204(18) 0.025(2) 0.0253(19) 0.0082(15) 0.0013(14) 0.0008(14)
C5 0.0212(18) 0.024(2) 0.0250(19) -0.0040(15) 0.0048(14) -0.0102(15)
C31 0.025(2) 0.036(2) 0.032(2) 0.0032(18) -0.0009(16) -0.0107(17)
C24 0.0230(19) 0.033(2) 0.035(2) -0.0111(18) 0.0071(16) -0.0089(16)
C35 0.0203(18) 0.0239(19) 0.0132(16) 0.0017(13) 0.0001(13) -0.0023(14)
C15 0.0187(17) 0.0197(19) 0.030(2) 0.0040(15) -0.0028(15) 0.0035(14)
C22 0.0216(19) 0.034(2) 0.035(2) -0.0080(18) 0.0107(16) -0.0051(16)
C38 0.047(3) 0.038(3) 0.032(2) -0.0022(19) 0.003(2) -0.010(2)
C20 0.0175(17) 0.0161(17) 0.0287(19) -0.0016(14) 0.0041(14) -0.0049(13)
C11 0.0176(17) 0.0169(18) 0.033(2) -0.0067(15) 0.0036(14) -0.0020(13)
C37 0.050(3) 0.029(2) 0.039(2) -0.0036(19) 0.006(2) -0.006(2)

loop_
_atom_type_symbol
_atom_type_description
_atom_type_scat_dispersion_real
_atom_type_scat_dispersion_imag
_atom_type_scat_source
C C 0.0181 0.0091 'International Tables Vol C Tables 4.2.6.8 and 6.1.1.4'
H H 0.0000 0.0000 'International Tables Vol C Tables 4.2.6.8 and 6.1.1.4'
Ge Ge -1.0885 0.8855 'International Tables Vol C Tables 4.2.6.8 and 6.1.1.4'
N N 0.0311 0.0180 'International Tables Vol C Tables 4.2.6.8 and 6.1.1.4'
O O 0.0492 0.0322 'International Tables Vol C Tables 4.2.6.8 and 6.1.1.4'

loop_
_geom_angle_atom_site_label_1
_geom_angle_atom_site_label_2
_geom_angle_atom_site_label_3
_geom_angle
_geom_angle_site_symmetry_1
O1 Ge1 N2 86.87(11) .
O1 Ge1 N1 94.33(11) .
N1 Ge1 N2 89.02(12) .
C6 O1 Ge1 120.6(2) .
C25 N2 Ge1 120.6(2) .
C4 N2 Ge1 114.4(2) .
C4 N2 C25 123.8(3) .
C2 N1 Ge1 119.5(2) .
C2 N1 C13 118.8(3) .
C13 N1 Ge1 121.3(2) .
N1 C2 C3 114.1(3) .
C1 C2 N1 126.3(3) .
C1 C2 C3 119.5(3) .
C28 C29 C30 121.5(3) .
C8 C7 C12 118.4(3) .
C8 C7 C6 121.5(3) .
C12 C7 C6 120.0(3) .
C2 C3 C6 109.8(3) .
C4 C3 C2 114.7(3) .
C4 C3 C6 107.8(3) .
C14 C23 C24 110.9(3) .
C14 C23 C22 110.9(3) .
C24 C23 C22 110.4(3) .
C30 C25 N2 120.2(3) .
C26 C25 N2 118.1(3) .
C26 C25 C30 121.5(3) .
C28 C27 C26 121.5(4) .
C30 C32 C33 110.9(3) .
C30 C32 C31 111.5(3) .
C31 C32 C33 108.9(3) .
C13 C18 C20 121.5(3) .
C17 C18 C13 118.7(3) .
C17 C18 C20 119.8(3) .
C7 C8 C9 121.1(4) .
C11 C12 C7 120.5(3) .
C29 C30 C25 117.7(3) .
C29 C30 C32 117.4(3) .
C25 C30 C32 124.8(3) .
C13 C14 C23 122.1(3) .
C15 C14 C23 119.8(3) .
C15 C14 C13 118.1(3) .
O1 C6 C7 111.5(3) .
O1 C6 C3 111.2(3) .
C7 C6 C3 110.9(3) .
C25 C26 C35 122.7(3) .
C27 C26 C25 118.1(3) .
C27 C26 C35 119.0(3) .
C18 C13 N1 118.5(3) .
C14 C13 N1 120.7(3) .
C14 C13 C18 120.8(3) .
C15 C16 C17 119.8(4) .
C27 C28 C29 119.5(3) .
C11 C10 C9 119.5(4) .
C16 C17 C18 120.7(3) .
N2 C4 C3 117.4(3) .
N2 C4 C5 125.2(3) .
C5 C4 C3 117.4(3) .
C39 C39 C38 114.1(5) 2_575
C8 C9 C10 120.0(4) .
C26 C35 C36 110.5(3) .
C26 C35 C34 112.6(3) .
C34 C35 C36 110.2(3) .
C16 C15 C14 121.9(4) .
C37 C38 C39 114.5(4) .
C18 C20 C19 110.8(3) .
C18 C20 C21 112.8(3) .
C21 C20 C19 109.4(3) .
C12 C11 C10 120.4(3) .

loop_
_geom_bond_atom_site_label_1
_geom_bond_atom_site_label_2
_geom_bond_distance
_geom_bond_site_symmetry_2
Ge1 O1 1.866(2) .
Ge1 N2 2.135(3) .
Ge1 N1 1.917(3) .
O1 C6 1.398(4) .
N2 C25 1.449(4) .
N2 C4 1.289(4) .
N1 C2 1.375(4) .
N1 C13 1.444(4) .
C2 C3 1.518(5) .
C2 C1 1.344(5) .
C29 C30 1.398(5) .
C29 C28 1.388(6) .
C7 C8 1.387(5) .
C7 C12 1.406(5) .
C7 C6 1.511(5) .
C3 C6 1.578(4) .
C3 C4 1.515(4) .
C23 C14 1.519(5) .
C23 C24 1.527(6) .
C23 C22 1.536(5) .
C25 C30 1.405(5) .
C25 C26 1.403(5) .
C27 C26 1.397(5) .
C27 C28 1.375(6) .
C32 C30 1.525(5) .
C32 C33 1.534(6) .
C32 C31 1.533(6) .
C18 C13 1.413(5) .
C18 C17 1.387(5) .
C18 C20 1.522(5) .
C8 C9 1.390(5) .
C12 C11 1.385(5) .
C14 C13 1.401(5) .
C14 C15 1.387(5) .
C26 C35 1.520(5) .
C16 C17 1.386(5) .
C16 C15 1.376(6) .
C36 C35 1.540(5) .
C34 C35 1.534(5) .
C19 C20 1.531(6) .
C10 C9 1.391(6) .
C10 C11 1.390(6) .
C21 C20 1.530(5) .
C4 C5 1.489(5) .
C39 C39 1.510(8) 2_575
C39 C38 1.519(6) .
C38 C37 1.515(7) .
